data_7712490
loop_
_publ_author_name
'Dissanayake, Deepamali'
'Forsyth, Craig M.'
'Vidovic, Dragoslav'

_publ_section_title
;
 Synthesis, Characterisation and Reactivity studies of Chiral
 \b-Diketiminate-like Supported Aluminium Lewis Acid Complexes Towards
 Difficult Diels Alder Cycloadditions
;
_journal_name_full 'Dalton Transactions'
_journal_paper_doi 10.1039/D3DT00206C
_journal_year 2023
_chemical_formula_moiety 'C23 H21 Al Cl2 N2 O'
_chemical_formula_sum 'C23 H21 Al Cl2 N2 O'
_chemical_formula_weight 439.30
_space_group_crystal_system monoclinic
_space_group_IT_number 15
_space_group_name_Hall '-I 2ya'
_space_group_name_H-M_alt 'I 1 2/a 1'
_atom_sites_solution_hydrogens geom
_atom_sites_solution_primary iterative
_audit_creation_date 2022-10-12
_audit_creation_method
;
Olex2 1.3
(compiled 2020.11.12 svn.r5f609507 for OlexSys, GUI svn.r6408)
;
_audit_update_record
;
2023-01-18 deposited with the CCDC.	2023-03-01 downloaded from the CCDC.
;
_cell_angle_alpha 90
_cell_angle_beta 112.814(11)
_cell_angle_gamma 90
_cell_formula_units_Z 8
_cell_length_a 16.0600(14)
_cell_length_b 15.5021(11)
_cell_length_c 18.4978(17)
_cell_measurement_reflns_used 2855
_cell_measurement_temperature 123(2)
_cell_measurement_theta_max 30.8400
_cell_measurement_theta_min 3.3970
_cell_volume 4245.0(7)
_computing_cell_refinement 'CrysAlisPro 1.171.40.53 (Rigaku OD, 2019)'
_computing_data_collection 'CrysAlisPro 1.171.40.53 (Rigaku OD, 2019)'
_computing_data_reduction 'CrysAlisPro 1.171.40.53 (Rigaku OD, 2019)'
_computing_molecular_graphics 'Olex2 1.3 (Dolomanov et al., 2009)'
_computing_publication_material 'Olex2 1.3 (Dolomanov et al., 2009)'
_computing_structure_refinement 'SHELXL 2018/3 (Sheldrick, 2015)'
_computing_structure_solution 'olex2.solve 1.3 (Bourhis et al., 2015)'
_diffrn_ambient_temperature 123.15
_diffrn_detector_area_resol_mean 10.0000
_diffrn_measured_fraction_theta_full 0.998
_diffrn_measured_fraction_theta_max 0.998
_diffrn_measurement_device_type 'XtaLAB Synergy, Dualflex, HyPix'
_diffrn_measurement_method '\w scans'
_diffrn_radiation_type MoK\a
_diffrn_radiation_wavelength 0.71073
_diffrn_reflns_av_R_equivalents 0.0992
_diffrn_reflns_av_unetI/netI 0.0666
_diffrn_reflns_Laue_measured_fraction_full 0.998
_diffrn_reflns_Laue_measured_fraction_max 0.998
_diffrn_reflns_limit_h_max 19
_diffrn_reflns_limit_h_min -19
_diffrn_reflns_limit_k_max 18
_diffrn_reflns_limit_k_min -19
_diffrn_reflns_limit_l_max 21
_diffrn_reflns_limit_l_min -22
_diffrn_reflns_number 21472
_diffrn_reflns_point_group_measured_fraction_full 0.998
_diffrn_reflns_point_group_measured_fraction_max 0.998
_diffrn_reflns_theta_full 25.242
_diffrn_reflns_theta_max 26.021
_diffrn_reflns_theta_min 3.392
_exptl_absorpt_coefficient_mu 0.365
_exptl_absorpt_correction_T_max 1.00000
_exptl_absorpt_correction_T_min 0.70616
_exptl_absorpt_correction_type multi-scan
_exptl_absorpt_process_details
;
CrysAlisPro 1.171.40.53 (Rigaku Oxford Diffraction, 2019)
Empirical absorption correction using spherical harmonics,
 implemented in SCALE3 ABSPACK scaling algorithm.
;
_exptl_crystal_colour 'pale yellow'
_exptl_crystal_density_diffrn 1.375
_exptl_crystal_description plate
_exptl_crystal_F_000 1824
_exptl_crystal_size_max 0.112
_exptl_crystal_size_mid 0.088
_exptl_crystal_size_min 0.018
_refine_diff_density_max 0.461
_refine_diff_density_min -0.420
_refine_diff_density_rms 0.065
_refine_ls_extinction_method none
_refine_ls_goodness_of_fit_ref 1.041
_refine_ls_hydrogen_treatment constr
_refine_ls_matrix_type full
_refine_ls_number_parameters 264
_refine_ls_number_reflns 4172
_refine_ls_number_restraints 0
_refine_ls_restrained_S_all 1.041
_refine_ls_R_factor_all 0.1066
_refine_ls_R_factor_gt 0.0688
_refine_ls_shift/su_max 0.000
_refine_ls_shift/su_mean 0.000
_refine_ls_structure_factor_coef Fsqd
_refine_ls_weighting_details 'w=1/[\s^2^(Fo^2^)+(0.0503P)^2^+13.8178P] where P=(Fo^2^+2Fc^2^)/3'
_refine_ls_weighting_scheme calc
_refine_ls_wR_factor_gt 0.1395
_refine_ls_wR_factor_ref 0.1550
_reflns_Friedel_coverage 0.000
_reflns_number_gt 2904
_reflns_number_total 4172
_reflns_threshold_expression 'I > 2\s(I)'
_cod_data_source_file d3dt00206c2.cif
_cod_data_source_block mx120_19
_cod_database_code 7712490
_shelx_shelxl_version_number 2018/3
_shelx_space_group_comment
;
The symmetry employed for this shelxl refinement is uniquely defined
by the following loop, which should always be used as a source of
symmetry information in preference to the above space-group names.
They are only intended as comments.
;
_olex2_refinement_description
;
1. Fixed Uiso
 At 1.2 times of:
  All C(H) groups, All C(H,H) groups
 At 1.5 times of:
  All C(H,H,H) groups
2.a Ternary CH refined with riding coordinates:
 C17(H17)
2.b Secondary CH2 refined with riding coordinates:
 C16(H16A,H16B)
2.c Aromatic/amide H refined with riding coordinates:
 C4(H4), C20(H20), C21(H21), C3(H3), C23(H23), C2(H2), C13(H13), C19(H19),
 C5(H5), C22(H22), C12(H12), C11(H11)
2.d Idealised Me refined as rotating group:
 C8(H8A,H8B,H8C), C15(H15A,H15B,H15C)
;
_olex2_submission_special_instructions 'No special instructions were received'

loop_
_space_group_symop_operation_xyz
'x, y, z'
'-x+1/2, y, -z'
'x+1/2, y+1/2, z+1/2'
'-x+1, y+1/2, -z+1/2'
'-x, -y, -z'
'x-1/2, -y, z'
'-x+1/2, -y+1/2, -z+1/2'
'x, -y+1/2, z+1/2'

loop_
_atom_site_label
_atom_site_type_symbol
_atom_site_fract_x
_atom_site_fract_y
_atom_site_fract_z
_atom_site_U_iso_or_equiv
_atom_site_adp_type
_atom_site_occupancy
_atom_site_site_symmetry_order
_atom_site_calc_flag
_atom_site_refinement_flags_posn
_atom_site_refinement_flags_adp
_atom_site_refinement_flags_occupancy
_atom_site_disorder_assembly
_atom_site_disorder_group
Cl1 Cl 0.38667(7) 0.40941(7) 0.68836(7) 0.0474(3) Uani 1 1 d . . . . .
Cl2 Cl 0.38151(7) 0.60678(7) 0.60524(6) 0.0434(3) Uani 1 1 d . . . . .
Al1 Al 0.35737(7) 0.54060(7) 0.69671(7) 0.0333(3) Uani 1 1 d . . . . .
O1 O 0.12982(17) 0.6233(2) 0.71240(18) 0.0448(7) Uani 1 1 d . . . . .
N1 N 0.4128(2) 0.5843(2) 0.79540(18) 0.0317(7) Uani 1 1 d . . . . .
N2 N 0.2382(2) 0.5601(2) 0.6854(2) 0.0362(8) Uani 1 1 d . . . . .
C4 C 0.2948(3) 0.7413(3) 0.9149(3) 0.0479(11) Uani 1 1 d . . . . .
H4 H 0.268692 0.777448 0.941905 0.058 Uiso 1 1 calc R U . . .
C18 C 0.1499(2) 0.4409(3) 0.5990(2) 0.0387(9) Uani 1 1 d . . . . .
C6 C 0.2784(3) 0.6498(2) 0.8046(2) 0.0333(9) Uani 1 1 d . . . . .
C10 C 0.5303(3) 0.4876(3) 0.8803(2) 0.0426(10) Uani 1 1 d . . . . .
C20 C 0.1499(3) 0.2931(3) 0.6377(3) 0.0577(13) Uani 1 1 d . . . . .
H20 H 0.151779 0.252140 0.676505 0.069 Uiso 1 1 calc R U . . .
C7 C 0.2181(2) 0.6100(2) 0.7336(2) 0.0352(9) Uani 1 1 d . . . . .
C21 C 0.1460(3) 0.2660(3) 0.5652(3) 0.0500(11) Uani 1 1 d . . . . .
H21 H 0.144848 0.206123 0.554091 0.060 Uiso 1 1 calc R U . . .
C1 C 0.3735(3) 0.6354(2) 0.8343(2) 0.0342(9) Uani 1 1 d . . . . .
C3 C 0.3869(3) 0.7270(3) 0.9452(2) 0.0451(11) Uani 1 1 d . . . . .
H3 H 0.424096 0.753440 0.993233 0.054 Uiso 1 1 calc R U . . .
C14 C 0.5727(3) 0.6155(3) 0.8268(2) 0.0432(10) Uani 1 1 d . . . . .
C8 C 0.5484(3) 0.7002(3) 0.7839(3) 0.0554(13) Uani 1 1 d . . . . .
H8A H 0.603620 0.733212 0.792935 0.083 Uiso 1 1 calc R U . . .
H8B H 0.509202 0.733130 0.803282 0.083 Uiso 1 1 calc R U . . .
H8C H 0.516667 0.689474 0.727624 0.083 Uiso 1 1 calc R U . . .
C23 C 0.1459(3) 0.4128(3) 0.5264(3) 0.0455(11) Uani 1 1 d . . . . .
H23 H 0.144604 0.453972 0.487943 0.055 Uiso 1 1 calc R U . . .
C2 C 0.4251(3) 0.6748(3) 0.9064(2) 0.0408(10) Uani 1 1 d . . . . .
H2 H 0.488430 0.665062 0.928997 0.049 Uiso 1 1 calc R U . . .
C13 C 0.6631(3) 0.5874(4) 0.8610(3) 0.0549(13) Uani 1 1 d . . . . .
H13 H 0.709589 0.622105 0.856433 0.066 Uiso 1 1 calc R U . . .
C16 C 0.0818(3) 0.5703(3) 0.6439(3) 0.0516(12) Uani 1 1 d . . . . .
H16A H 0.036973 0.605220 0.601963 0.062 Uiso 1 1 calc R U . . .
H16B H 0.049957 0.522343 0.657718 0.062 Uiso 1 1 calc R U . . .
C9 C 0.5072(2) 0.5632(3) 0.8354(2) 0.0346(9) Uani 1 1 d . . . . .
C19 C 0.1511(3) 0.3800(3) 0.6530(3) 0.0520(12) Uani 1 1 d . . . . .
H19 H 0.152688 0.398316 0.702579 0.062 Uiso 1 1 calc R U . . .
C15 C 0.4599(3) 0.4353(3) 0.8952(3) 0.0538(12) Uani 1 1 d . . . . .
H15A H 0.434586 0.469305 0.926498 0.081 Uiso 1 1 calc R U . . .
H15B H 0.487568 0.382687 0.923898 0.081 Uiso 1 1 calc R U . . .
H15C H 0.411709 0.419773 0.845132 0.081 Uiso 1 1 calc R U . . .
C5 C 0.2414(3) 0.7031(3) 0.8458(2) 0.0416(10) Uani 1 1 d . . . . .
H5 H 0.178089 0.712819 0.825310 0.050 Uiso 1 1 calc R U . . .
C22 C 0.1436(3) 0.3254(3) 0.5091(3) 0.0474(11) Uani 1 1 d . . . . .
H22 H 0.140520 0.306827 0.459163 0.057 Uiso 1 1 calc R U . . .
C17 C 0.1552(3) 0.5352(3) 0.6170(3) 0.0432(10) Uani 1 1 d . . . . .
H17 H 0.152941 0.568224 0.569823 0.052 Uiso 1 1 calc R U . . .
C12 C 0.6848(3) 0.5110(4) 0.9004(3) 0.0586(14) Uani 1 1 d . . . . .
H12 H 0.745639 0.491539 0.920358 0.070 Uiso 1 1 calc R U . . .
C11 C 0.6203(3) 0.4623(3) 0.9117(3) 0.0553(12) Uani 1 1 d . . . . .
H11 H 0.636976 0.410546 0.941271 0.066 Uiso 1 1 calc R U . . .

loop_
_atom_site_aniso_label
_atom_site_aniso_U_11
_atom_site_aniso_U_22
_atom_site_aniso_U_33
_atom_site_aniso_U_23
_atom_site_aniso_U_13
_atom_site_aniso_U_12
Cl1 0.0484(6) 0.0317(5) 0.0643(7) -0.0049(5) 0.0241(5) 0.0057(5)
Cl2 0.0460(6) 0.0445(6) 0.0454(6) 0.0003(5) 0.0241(5) 0.0034(5)
Al1 0.0302(6) 0.0298(6) 0.0426(7) -0.0029(5) 0.0170(5) 0.0028(5)
O1 0.0319(14) 0.0484(18) 0.0600(18) 0.0043(15) 0.0241(14) 0.0073(13)
N1 0.0310(16) 0.0263(17) 0.0397(18) -0.0020(14) 0.0156(14) 0.0033(13)
N2 0.0294(16) 0.0324(18) 0.047(2) 0.0004(15) 0.0147(15) 0.0011(14)
C4 0.068(3) 0.044(3) 0.047(3) 0.007(2) 0.038(2) 0.021(2)
C18 0.0255(19) 0.041(2) 0.049(2) 0.001(2) 0.0141(18) -0.0029(18)
C6 0.040(2) 0.028(2) 0.038(2) 0.0073(17) 0.0215(18) 0.0071(17)
C10 0.040(2) 0.040(2) 0.042(2) -0.0011(19) 0.0103(19) 0.0094(19)
C20 0.062(3) 0.051(3) 0.063(3) 0.007(2) 0.028(3) -0.009(3)
C7 0.035(2) 0.027(2) 0.052(2) 0.0077(18) 0.0271(19) 0.0072(17)
C21 0.040(2) 0.046(3) 0.057(3) -0.001(2) 0.012(2) -0.005(2)
C1 0.043(2) 0.026(2) 0.039(2) 0.0048(17) 0.0216(19) 0.0038(17)
C3 0.063(3) 0.036(2) 0.035(2) -0.0024(19) 0.018(2) 0.010(2)
C14 0.044(2) 0.045(3) 0.045(2) -0.009(2) 0.021(2) -0.009(2)
C8 0.064(3) 0.040(3) 0.073(3) -0.011(2) 0.038(3) -0.020(2)
C23 0.037(2) 0.049(3) 0.046(2) 0.011(2) 0.0110(19) -0.001(2)
C2 0.048(2) 0.038(2) 0.037(2) -0.0004(18) 0.017(2) 0.004(2)
C13 0.034(2) 0.077(4) 0.054(3) -0.021(3) 0.017(2) -0.016(2)
C16 0.029(2) 0.057(3) 0.070(3) -0.008(2) 0.020(2) 0.000(2)
C9 0.0286(19) 0.038(2) 0.036(2) -0.0091(18) 0.0118(17) 0.0016(17)
C19 0.060(3) 0.049(3) 0.058(3) 0.003(2) 0.035(2) -0.006(2)
C15 0.062(3) 0.045(3) 0.053(3) 0.014(2) 0.021(2) 0.003(2)
C5 0.050(2) 0.037(2) 0.049(3) 0.009(2) 0.031(2) 0.011(2)
C22 0.041(2) 0.058(3) 0.040(2) -0.003(2) 0.011(2) -0.003(2)
C17 0.034(2) 0.046(3) 0.047(2) 0.003(2) 0.0133(19) 0.002(2)
C12 0.037(2) 0.082(4) 0.049(3) -0.009(3) 0.009(2) 0.013(3)
C11 0.047(3) 0.063(3) 0.050(3) 0.001(2) 0.012(2) 0.014(2)

loop_
_atom_type_symbol
_atom_type_description
_atom_type_scat_dispersion_real
_atom_type_scat_dispersion_imag
_atom_type_scat_source
C C 0.0033 0.0016 'International Tables Vol C Tables 4.2.6.8 and 6.1.1.4'
H H 0.0000 0.0000 'International Tables Vol C Tables 4.2.6.8 and 6.1.1.4'
Al Al 0.0645 0.0514 'International Tables Vol C Tables 4.2.6.8 and 6.1.1.4'
Cl Cl 0.1484 0.1585 'International Tables Vol C Tables 4.2.6.8 and 6.1.1.4'
N N 0.0061 0.0033 'International Tables Vol C Tables 4.2.6.8 and 6.1.1.4'
O O 0.0106 0.0060 'International Tables Vol C Tables 4.2.6.8 and 6.1.1.4'

loop_
_geom_angle_atom_site_label_1
_geom_angle_atom_site_label_2
_geom_angle_atom_site_label_3
_geom_angle
_geom_angle_site_symmetry_1
_geom_angle_site_symmetry_3
_geom_angle_publ_flag
Cl1 Al1 Cl2 106.91(6) . . ?
N1 Al1 Cl1 113.35(12) . . ?
N1 Al1 Cl2 116.49(12) . . ?
N1 Al1 N2 97.63(15) . . ?
N2 Al1 Cl1 113.34(12) . . ?
N2 Al1 Cl2 109.04(12) . . ?
C7 O1 C16 108.3(3) . . ?
C1 N1 Al1 126.4(3) . . ?
C1 N1 C9 117.7(3) . . ?
C9 N1 Al1 115.9(2) . . ?
C7 N2 Al1 122.1(3) . . ?
C7 N2 C17 110.8(3) . . ?
C17 N2 Al1 126.4(3) . . ?
C3 C4 H4 120.2 . . ?
C5 C4 H4 120.2 . . ?
C5 C4 C3 119.6(4) . . ?
C23 C18 C17 120.0(4) . . ?
C19 C18 C23 118.1(4) . . ?
C19 C18 C17 121.9(4) . . ?
C1 C6 C7 121.9(3) . . ?
C5 C6 C7 118.2(4) . . ?
C5 C6 C1 119.9(4) . . ?
C9 C10 C15 121.0(4) . . ?
C11 C10 C9 118.5(4) . . ?
C11 C10 C15 120.5(4) . . ?
C21 C20 H20 120.4 . . ?
C19 C20 H20 120.4 . . ?
C19 C20 C21 119.3(5) . . ?
O1 C7 C6 117.8(3) . . ?
N2 C7 O1 113.9(4) . . ?
N2 C7 C6 128.2(3) . . ?
C20 C21 H21 119.8 . . ?
C22 C21 C20 120.4(5) . . ?
C22 C21 H21 119.8 . . ?
N1 C1 C6 121.9(4) . . ?
N1 C1 C2 121.6(4) . . ?
C2 C1 C6 116.5(3) . . ?
C4 C3 H3 119.8 . . ?
C2 C3 C4 120.5(4) . . ?
C2 C3 H3 119.8 . . ?
C13 C14 C8 121.2(4) . . ?
C9 C14 C8 121.2(4) . . ?
C9 C14 C13 117.6(4) . . ?
C14 C8 H8A 109.5 . . ?
C14 C8 H8B 109.5 . . ?
C14 C8 H8C 109.5 . . ?
H8A C8 H8B 109.5 . . ?
H8A C8 H8C 109.5 . . ?
H8B C8 H8C 109.5 . . ?
C18 C23 H23 119.5 . . ?
C18 C23 C22 121.1(4) . . ?
C22 C23 H23 119.5 . . ?
C1 C2 H2 118.9 . . ?
C3 C2 C1 122.2(4) . . ?
C3 C2 H2 118.9 . . ?
C14 C13 H13 119.5 . . ?
C12 C13 C14 120.9(4) . . ?
C12 C13 H13 119.5 . . ?
O1 C16 H16A 110.7 . . ?
O1 C16 H16B 110.7 . . ?
O1 C16 C17 105.4(3) . . ?
H16A C16 H16B 108.8 . . ?
C17 C16 H16A 110.7 . . ?
C17 C16 H16B 110.7 . . ?
C10 C9 N1 118.6(3) . . ?
C14 C9 N1 120.1(4) . . ?
C14 C9 C10 121.3(4) . . ?
C18 C19 C20 122.0(5) . . ?
C18 C19 H19 119.0 . . ?
C20 C19 H19 119.0 . . ?
C10 C15 H15A 109.5 . . ?
C10 C15 H15B 109.5 . . ?
C10 C15 H15C 109.5 . . ?
H15A C15 H15B 109.5 . . ?
H15A C15 H15C 109.5 . . ?
H15B C15 H15C 109.5 . . ?
C4 C5 C6 121.3(4) . . ?
C4 C5 H5 119.4 . . ?
C6 C5 H5 119.4 . . ?
C21 C22 C23 119.2(4) . . ?
C21 C22 H22 120.4 . . ?
C23 C22 H22 120.4 . . ?
N2 C17 C18 113.4(3) . . ?
N2 C17 C16 100.2(3) . . ?
N2 C17 H17 109.1 . . ?
C18 C17 C16 115.6(4) . . ?
C18 C17 H17 109.1 . . ?
C16 C17 H17 109.1 . . ?
C13 C12 H12 119.6 . . ?
C11 C12 C13 120.8(4) . . ?
C11 C12 H12 119.6 . . ?
C10 C11 H11 119.7 . . ?
C12 C11 C10 120.7(5) . . ?
C12 C11 H11 119.7 . . ?

loop_
_geom_bond_atom_site_label_1
_geom_bond_atom_site_label_2
_geom_bond_distance
_geom_bond_site_symmetry_2
_geom_bond_publ_flag
Cl1 Al1 2.1065(16) . ?
Cl2 Al1 2.1389(16) . ?
Al1 N1 1.823(3) . ?
Al1 N2 1.868(3) . ?
O1 C7 1.332(4) . ?
O1 C16 1.455(5) . ?
N1 C1 1.377(5) . ?
N1 C9 1.444(5) . ?
N2 C7 1.313(5) . ?
N2 C17 1.490(5) . ?
C4 H4 0.9500 . ?
C4 C3 1.381(6) . ?
C4 C5 1.367(6) . ?
C18 C23 1.389(6) . ?
C18 C19 1.371(6) . ?
C18 C17 1.494(6) . ?
C6 C7 1.434(6) . ?
C6 C1 1.425(5) . ?
C6 C5 1.402(5) . ?
C10 C9 1.401(6) . ?
C10 C15 1.501(6) . ?
C10 C11 1.388(6) . ?
C20 H20 0.9500 . ?
C20 C21 1.383(7) . ?
C20 C19 1.375(7) . ?
C21 H21 0.9500 . ?
C21 C22 1.377(6) . ?
C1 C2 1.408(6) . ?
C3 H3 0.9500 . ?
C3 C2 1.373(6) . ?
C14 C8 1.505(6) . ?
C14 C13 1.410(6) . ?
C14 C9 1.385(6) . ?
C8 H8A 0.9800 . ?
C8 H8B 0.9800 . ?
C8 H8C 0.9800 . ?
C23 H23 0.9500 . ?
C23 C22 1.389(6) . ?
C2 H2 0.9500 . ?
C13 H13 0.9500 . ?
C13 C12 1.363(7) . ?
C16 H16A 0.9900 . ?
C16 H16B 0.9900 . ?
C16 C17 1.547(6) . ?
C19 H19 0.9500 . ?
C15 H15A 0.9800 . ?
C15 H15B 0.9800 . ?
C15 H15C 0.9800 . ?
C5 H5 0.9500 . ?
C22 H22 0.9500 . ?
C17 H17 1.0000 . ?
C12 H12 0.9500 . ?
C12 C11 1.361(7) . ?
C11 H11 0.9500 . ?

loop_
_geom_torsion_atom_site_label_1
_geom_torsion_atom_site_label_2
_geom_torsion_atom_site_label_3
_geom_torsion_atom_site_label_4
_geom_torsion
_geom_torsion_site_symmetry_1
_geom_torsion_site_symmetry_2
_geom_torsion_site_symmetry_3
_geom_torsion_site_symmetry_4
_geom_torsion_publ_flag
Cl1 Al1 N1 C1 -134.6(3) . . . . ?
Cl1 Al1 N1 C9 45.9(3) . . . . ?
Cl1 Al1 N2 C7 132.9(3) . . . . ?
Cl1 Al1 N2 C17 -57.6(3) . . . . ?
Cl2 Al1 N1 C1 100.7(3) . . . . ?
Cl2 Al1 N1 C9 -78.8(3) . . . . ?
Cl2 Al1 N2 C7 -108.1(3) . . . . ?
Cl2 Al1 N2 C17 61.3(3) . . . . ?
Al1 N1 C1 C6 9.5(5) . . . . ?
Al1 N1 C1 C2 -171.7(3) . . . . ?
Al1 N1 C9 C10 -89.1(4) . . . . ?
Al1 N1 C9 C14 88.6(4) . . . . ?
Al1 N2 C7 O1 173.7(3) . . . . ?
Al1 N2 C7 C6 -7.0(6) . . . . ?
Al1 N2 C17 C18 57.0(5) . . . . ?
Al1 N2 C17 C16 -179.2(3) . . . . ?
O1 C16 C17 N2 11.1(4) . . . . ?
O1 C16 C17 C18 133.4(4) . . . . ?
N1 Al1 N2 C7 13.4(3) . . . . ?
N1 Al1 N2 C17 -177.2(3) . . . . ?
N1 C1 C2 C3 178.9(4) . . . . ?
N2 Al1 N1 C1 -15.0(3) . . . . ?
N2 Al1 N1 C9 165.5(3) . . . . ?
C4 C3 C2 C1 1.3(7) . . . . ?
C18 C23 C22 C21 -0.3(6) . . . . ?
C6 C1 C2 C3 -2.2(6) . . . . ?
C20 C21 C22 C23 0.4(7) . . . . ?
C7 O1 C16 C17 -10.4(5) . . . . ?
C7 N2 C17 C18 -132.6(4) . . . . ?
C7 N2 C17 C16 -8.7(4) . . . . ?
C7 C6 C1 N1 1.7(6) . . . . ?
C7 C6 C1 C2 -177.1(4) . . . . ?
C7 C6 C5 C4 178.4(4) . . . . ?
C21 C20 C19 C18 -1.1(7) . . . . ?
C1 N1 C9 C10 91.4(4) . . . . ?
C1 N1 C9 C14 -91.0(4) . . . . ?
C1 C6 C7 O1 176.4(3) . . . . ?
C1 C6 C7 N2 -2.8(6) . . . . ?
C1 C6 C5 C4 -0.7(6) . . . . ?
C3 C4 C5 C6 -0.3(6) . . . . ?
C14 C13 C12 C11 -3.7(7) . . . . ?
C8 C14 C13 C12 179.3(4) . . . . ?
C8 C14 C9 N1 7.3(6) . . . . ?
C8 C14 C9 C10 -175.2(4) . . . . ?
C23 C18 C19 C20 1.2(7) . . . . ?
C23 C18 C17 N2 -119.8(4) . . . . ?
C23 C18 C17 C16 125.2(4) . . . . ?
C13 C14 C9 N1 -174.0(4) . . . . ?
C13 C14 C9 C10 3.6(6) . . . . ?
C13 C12 C11 C10 2.8(8) . . . . ?
C16 O1 C7 N2 5.1(5) . . . . ?
C16 O1 C7 C6 -174.2(4) . . . . ?
C9 N1 C1 C6 -171.0(3) . . . . ?
C9 N1 C1 C2 7.8(5) . . . . ?
C9 C10 C11 C12 1.3(7) . . . . ?
C9 C14 C13 C12 0.6(6) . . . . ?
C19 C18 C23 C22 -0.4(6) . . . . ?
C19 C18 C17 N2 58.6(5) . . . . ?
C19 C18 C17 C16 -56.3(5) . . . . ?
C19 C20 C21 C22 0.3(7) . . . . ?
C15 C10 C9 N1 -7.8(6) . . . . ?
C15 C10 C9 C14 174.6(4) . . . . ?
C15 C10 C11 C12 -177.8(4) . . . . ?
C5 C4 C3 C2 0.1(7) . . . . ?
C5 C6 C7 O1 -2.6(5) . . . . ?
C5 C6 C7 N2 178.2(4) . . . . ?
C5 C6 C1 N1 -179.3(3) . . . . ?
C5 C6 C1 C2 1.9(5) . . . . ?
C17 N2 C7 O1 2.8(5) . . . . ?
C17 N2 C7 C6 -177.9(4) . . . . ?
C17 C18 C23 C22 178.1(4) . . . . ?
C17 C18 C19 C20 -177.3(4) . . . . ?
C11 C10 C9 N1 173.0(4) . . . . ?
C11 C10 C9 C14 -4.5(6) . . . . ?
